data_4104905
loop_
_publ_author_name
'I-Hon Chen'
'Liang Yin'
'Wataru Itano'
'Motomu Kanai'
'Masakatsu Shibasaki'

_publ_section_title
;
 Catalytic Asymmetric Synthesis of Chiral Tertiary Organoboronic Esters
 through Conjugate Boration of \b-Substituted Cyclic Enones
;
_journal_name_full 'Journal of the American Chemical Society'
_journal_page_first 11664
_journal_page_last 11665
_journal_paper_doi 10.1021/ja9045839
_journal_volume 131
_journal_year 2009
_chemical_absolute_configuration ad
_chemical_formula_moiety 'C12 H14 O2 '
_chemical_formula_sum 'C12 H14 O2'
_chemical_formula_weight 190.24
_space_group_IT_number 19
_symmetry_cell_setting orthorhombic
_symmetry_Int_Tables_number 19
_symmetry_space_group_name_Hall 'P 2ac 2ab'
_symmetry_space_group_name_H-M 'P 21 21 21'
_cell_angle_alpha 90.0000
_cell_angle_beta 90.0000
_cell_angle_gamma 90.0000
_cell_formula_units_Z 4
_cell_length_a 5.58542(10)
_cell_length_b 9.57633(17)
_cell_length_c 18.7881(3)
_cell_measurement_reflns_used 7226
_cell_measurement_temperature 103.1
_cell_measurement_theta_max 68.2
_cell_measurement_theta_min 4.6
_cell_volume 1004.93(3)
_computing_cell_refinement 'PROCESS-AUTO (Rigaku, 1998)'
_computing_data_collection 'PROCESS-AUTO (Rigaku, 1998)'
_computing_data_reduction 'CrystalStructure (Rigaku & RAC 2007)'
_computing_molecular_graphics 'ORTEP (Johnson, 1976)'
_computing_publication_material 'CrystalStructure (Rigaku & RAC 2007)'
_computing_structure_refinement 'SHELXL97 (Sheldrick, 1997)'
_computing_structure_solution 'SHELXS97 (Sheldrick, 1997)'
_diffrn_detector_area_resol_mean 10.00
_diffrn_measured_fraction_theta_full 1.000
_diffrn_measured_fraction_theta_max 1.000
_diffrn_measurement_device_type 'Rigaku RAXIS-RAPID'
_diffrn_measurement_method \w
_diffrn_radiation_type 'Cu K\a'
_diffrn_radiation_wavelength 1.54187
_diffrn_reflns_av_R_equivalents 0.036
_diffrn_reflns_limit_h_max 6
_diffrn_reflns_limit_h_min -6
_diffrn_reflns_limit_k_max 11
_diffrn_reflns_limit_k_min -11
_diffrn_reflns_limit_l_max 22
_diffrn_reflns_limit_l_min -22
_diffrn_reflns_number 11303
_diffrn_reflns_theta_full 68.20
_diffrn_reflns_theta_max 68.20
_exptl_absorpt_coefficient_mu 0.676
_exptl_absorpt_correction_T_max 0.955
_exptl_absorpt_correction_T_min 0.780
_exptl_absorpt_correction_type multi-scan
_exptl_absorpt_process_details
;
    Higashi, T. (1995). Program for Absorption Correction.
    Rigaku Corporation, Tokyo, Japan.
;
_exptl_crystal_colour colorless
_exptl_crystal_density_diffrn 1.257
_exptl_crystal_description needle
_exptl_crystal_F_000 408.00
_exptl_crystal_size_max 0.12
_exptl_crystal_size_mid 0.07
_exptl_crystal_size_min 0.07
_refine_diff_density_max 0.19
_refine_diff_density_min -0.16
_refine_ls_abs_structure_details 'Flack, H. D. (1983), Acta Cryst. A39, 876-881.  739 Friedel Pairs'
_refine_ls_abs_structure_Flack -0.2(2)
_refine_ls_extinction_method none
_refine_ls_goodness_of_fit_ref 1.116
_refine_ls_hydrogen_treatment constr
_refine_ls_number_parameters 128
_refine_ls_number_reflns 1845
_refine_ls_R_factor_gt 0.0327
_refine_ls_shift/su_max 0.0000
_refine_ls_structure_factor_coef Fsqd
_refine_ls_weighting_details 'w = 1/[\s^2^(Fo^2^)+(0.0399P)^2^+0.1219P] where P=(Fo^2^+2Fc^2^)/3'
_refine_ls_weighting_scheme calc
_refine_ls_wR_factor_ref 0.0843
_reflns_number_gt 1649
_reflns_number_total 1845
_reflns_threshold_expression F^2^>2.0\s(F^2^)
_cod_data_source_file ja9045839_si_001.cif
_cod_data_source_block '_090528'
_cod_original_cell_volume 1004.94(3)
_cod_original_formula_sum 'C12 H14 O2 '
_cod_database_code 4104905

loop_
_symmetry_equiv_pos_site_id
_symmetry_equiv_pos_as_xyz
1 +X,+Y,+Z
2 1/2+X,1/2-Y,-Z
3 -X,1/2+Y,1/2-Z
4 1/2-X,-Y,1/2+Z

loop_
_atom_site_label
_atom_site_type_symbol
_atom_site_fract_x
_atom_site_fract_y
_atom_site_fract_z
_atom_site_U_iso_or_equiv
_atom_site_adp_type
_atom_site_occupancy
_atom_site_symmetry_multiplicity
_atom_site_calc_flag
_atom_site_refinement_flags
O1 O 0.8576(2) 0.66544(11) 0.60487(5) 0.0265(3) Uani 1 1 d .
H1O H 0.8882 0.6554 0.5613 0.031 Uiso 1 1 d .
O2 O 0.3887(2) 0.87584(11) 0.54076(6) 0.0340(3) Uani 1 1 d .
C1 C 0.6475(3) 0.58644(15) 0.62271(8) 0.0235(4) Uani 1 1 d .
C2 C 0.4377(3) 0.63841(16) 0.57660(8) 0.0241(4) Uani 1 1 d .
H2A H 0.4745 0.6224 0.5257 0.029 Uiso 1 1 calc R
H2B H 0.2911 0.5852 0.5886 0.029 Uiso 1 1 calc R
C3 C 0.3950(3) 0.79136(16) 0.58909(8) 0.0261(4) Uani 1 1 d .
C4 C 0.3584(3) 0.83366(17) 0.66537(8) 0.0298(4) Uani 1 1 d .
H4A H 0.2014 0.7986 0.6820 0.036 Uiso 1 1 calc R
H4B H 0.3566 0.9368 0.6687 0.036 Uiso 1 1 calc R
C5 C 0.5569(3) 0.77575(17) 0.71358(8) 0.0288(4) Uani 1 1 d .
H5A H 0.7078 0.8267 0.7041 0.035 Uiso 1 1 calc R
H5B H 0.5130 0.7915 0.7640 0.035 Uiso 1 1 calc R
C6 C 0.5966(3) 0.62022(16) 0.70123(8) 0.0264(4) Uani 1 1 d .
H6A H 0.4525 0.5683 0.7168 0.032 Uiso 1 1 calc R
H6B H 0.7332 0.5884 0.7306 0.032 Uiso 1 1 calc R
C7 C 0.6953(3) 0.43005(17) 0.61369(8) 0.0240(4) Uani 1 1 d .
C8 C 0.5383(3) 0.34023(17) 0.57842(8) 0.0262(4) Uani 1 1 d .
H8 H 0.3974 0.3770 0.5572 0.031 Uiso 1 1 calc R
C9 C 0.5844(3) 0.19828(17) 0.57389(9) 0.0318(4) Uani 1 1 d .
H9 H 0.4750 0.1389 0.5497 0.038 Uiso 1 1 calc R
C10 C 0.7884(3) 0.14262(18) 0.60432(9) 0.0329(4) Uani 1 1 d .
H10 H 0.8190 0.0452 0.6016 0.040 Uiso 1 1 calc R
C11 C 0.9488(3) 0.23086(17) 0.63900(9) 0.0315(4) Uani 1 1 d .
H11 H 1.0905 0.1937 0.6596 0.038 Uiso 1 1 calc R
C12 C 0.9022(3) 0.37276(16) 0.64355(8) 0.0279(4) Uani 1 1 d .
H12 H 1.0126 0.4320 0.6674 0.033 Uiso 1 1 calc R

loop_
_atom_site_aniso_label
_atom_site_aniso_U_11
_atom_site_aniso_U_22
_atom_site_aniso_U_33
_atom_site_aniso_U_23
_atom_site_aniso_U_13
_atom_site_aniso_U_12
O1 0.0235(6) 0.0305(6) 0.0255(5) -0.0010(5) 0.0004(5) -0.0051(5)
O2 0.0452(8) 0.0279(6) 0.0290(6) 0.0024(5) -0.0087(6) 0.0000(6)
C1 0.0209(9) 0.0265(8) 0.0231(8) 0.0001(6) 0.0003(7) -0.0034(7)
C2 0.0230(9) 0.0268(8) 0.0225(7) -0.0014(6) -0.0002(7) -0.0026(7)
C3 0.0228(9) 0.0276(8) 0.0278(8) -0.0013(7) -0.0057(7) -0.0003(7)
C4 0.0319(10) 0.0268(8) 0.0308(9) -0.0035(7) -0.0009(8) 0.0023(9)
C5 0.0327(11) 0.0313(9) 0.0223(7) -0.0017(7) -0.0005(7) 0.0017(8)
C6 0.0274(9) 0.0302(8) 0.0216(8) 0.0013(6) -0.0001(7) -0.0001(8)
C7 0.0241(9) 0.0276(8) 0.0204(7) 0.0018(6) 0.0053(7) -0.0011(7)
C8 0.0259(9) 0.0285(8) 0.0241(7) 0.0010(7) -0.0008(7) -0.0007(7)
C9 0.0339(11) 0.0310(9) 0.0305(8) -0.0038(7) 0.0021(8) -0.0038(8)
C10 0.0390(11) 0.0290(9) 0.0307(9) 0.0011(7) 0.0060(8) 0.0035(8)
C11 0.0291(10) 0.0344(9) 0.0310(9) 0.0065(7) 0.0023(7) 0.0047(8)
C12 0.0253(9) 0.0312(8) 0.0272(8) 0.0024(7) 0.0011(7) -0.0033(8)

loop_
_atom_type_symbol
_atom_type_description
_atom_type_scat_dispersion_real
_atom_type_scat_dispersion_imag
_atom_type_scat_source
C C 0.018 0.009
;
International Tables for Crystallography
(1992, Vol. C, Tables 4.2.6.8 and 6.1.1.4)
;
H H 0.000 0.000
;
International Tables for Crystallography
(1992, Vol. C, Table 6.1.1.4)
;
O O 0.049 0.032
;
International Tables for Crystallography
(1992, Vol. C, Tables 4.2.6.8 and 6.1.1.4)
;

loop_
_geom_angle_atom_site_label_1
_geom_angle_atom_site_label_2
_geom_angle_atom_site_label_3
_geom_angle
O1 C1 C7 110.31(13)
O1 C1 C6 105.33(12)
C7 C1 C6 110.15(11)
O1 C1 C2 108.69(11)
C7 C1 C2 112.75(13)
C6 C1 C2 109.33(13)
C3 C2 C1 110.35(12)
O2 C3 C2 122.42(14)
O2 C3 C4 121.90(14)
C2 C3 C4 115.68(13)
C3 C4 C5 111.54(14)
C6 C5 C4 111.61(13)
C5 C6 C1 112.26(12)
C8 C7 C12 117.94(15)
C8 C7 C1 123.08(15)
C12 C7 C1 118.96(15)
C9 C8 C7 121.11(16)
C10 C9 C8 120.39(16)
C9 C10 C11 119.34(16)
C12 C11 C10 120.16(17)
C11 C12 C7 121.05(16)

loop_
_geom_bond_atom_site_label_1
_geom_bond_atom_site_label_2
_geom_bond_distance
O1 C1 1.4356(19)
O2 C3 1.2167(18)
C1 C7 1.531(2)
C1 C6 1.537(2)
C1 C2 1.540(2)
C2 C3 1.502(2)
C3 C4 1.503(2)
C4 C5 1.535(2)
C5 C6 1.524(2)
C7 C8 1.396(2)
C7 C12 1.397(2)
C8 C9 1.386(2)
C9 C10 1.382(3)
C10 C11 1.393(2)
C11 C12 1.386(2)

loop_
_geom_hbond_atom_site_label_D
_geom_hbond_atom_site_label_H
_geom_hbond_atom_site_label_A
_geom_hbond_site_symmetry_A
_geom_hbond_distance_DA
_geom_hbond_distance_DH
_geom_hbond_distance_HA
_geom_hbond_angle_DHA
_geom_hbond_publ_flag
O1 H1O O2 2_566 2.7700(14) 0.841 1.941 168.1 no
